data_4513757
loop_
_publ_author_name
'He, Fu-Sheng'
'Jin, Jing-Hai'
'Yang, Zhong-Tao'
'Yu, Xingxin'
'Fossey, John S.'
'Deng, Wei-Ping'

_publ_section_title
;
 Direct Asymmetric Synthesis of \b-Bis-Aryl-\a-Amino Acid Esters via
 Enantioselective Copper-Catalyzed Addition ofp-Quinone Methides
;
_journal_issue 2
_journal_name_full 'ACS Catalysis'
_journal_page_first 652
_journal_paper_doi 10.1021/acscatal.5b02619
_journal_volume 6
_journal_year 2016
_chemical_absolute_configuration ad
_chemical_formula_sum 'C37 H40 Br N O3'
_chemical_formula_weight 626.61
_chemical_name_systematic
; 
 ? 
;
_space_group_crystal_system orthorhombic
_space_group_IT_number 19
_space_group_name_Hall 'P 2ac 2ab'
_space_group_name_H-M_alt 'P 21 21 21'
_symmetry_space_group_name_Hall 'P 2ac 2ab'
_symmetry_space_group_name_H-M 'P 21 21 21'
_atom_sites_solution_hydrogens geom
_audit_creation_method SHELXL-2013
_cell_angle_alpha 90
_cell_angle_beta 90
_cell_angle_gamma 90
_cell_formula_units_Z 4
_cell_length_a 10.038(2)
_cell_length_b 15.921(3)
_cell_length_c 20.131(4)
_cell_measurement_reflns_used 3323
_cell_measurement_temperature 133(2)
_cell_measurement_theta_max 43.269
_cell_measurement_theta_min 4.534
_cell_volume 3217.2(11)
_computing_cell_refinement 'Bruker SAINT'
_computing_data_collection 'Bruker APEX2'
_computing_data_reduction 'Bruker SAINT'
_computing_molecular_graphics 'Bruker SHELXTL'
_computing_publication_material 'Bruker SHELXTL'
_computing_structure_refinement 'SHELXL-2013 (Sheldrick, 2013)'
_computing_structure_solution 'SHELXS-97 (Sheldrick, 2008)'
_diffrn_ambient_temperature 133(2)
_diffrn_measured_fraction_theta_full 1.000
_diffrn_measured_fraction_theta_max 1.000
_diffrn_measurement_device_type 'Bruker APEX-II CCD'
_diffrn_measurement_method '\f and \w scans'
_diffrn_radiation_type MoK\a
_diffrn_radiation_wavelength 0.71073
_diffrn_reflns_av_R_equivalents 0.0698
_diffrn_reflns_av_unetI/netI 0.0801
_diffrn_reflns_laue_measured_fraction_full 1.000
_diffrn_reflns_laue_measured_fraction_max 1.000
_diffrn_reflns_limit_h_max 12
_diffrn_reflns_limit_h_min -12
_diffrn_reflns_limit_k_max 19
_diffrn_reflns_limit_k_min -19
_diffrn_reflns_limit_l_max 24
_diffrn_reflns_limit_l_min -24
_diffrn_reflns_number 22357
_diffrn_reflns_point_group_measured_fraction_full 1.000
_diffrn_reflns_point_group_measured_fraction_max 1.000
_diffrn_reflns_theta_full 25.242
_diffrn_reflns_theta_max 25.497
_diffrn_reflns_theta_min 1.631
_exptl_absorpt_coefficient_mu 1.314
_exptl_absorpt_correction_T_max 0.7456
_exptl_absorpt_correction_T_min 0.5574
_exptl_absorpt_correction_type multi-scan
_exptl_absorpt_process_details sadabs
_exptl_crystal_colour colorless
_exptl_crystal_density_diffrn 1.294
_exptl_crystal_description prismatic
_exptl_crystal_F_000 1312
_exptl_crystal_size_max 0.189
_exptl_crystal_size_mid 0.165
_exptl_crystal_size_min 0.112
_refine_diff_density_max 0.539
_refine_diff_density_min -0.461
_refine_diff_density_rms 0.062
_refine_ls_abs_structure_details
; 
 Flack x determined using 1830 quotients [(I+)-(I-)]/[(I+)+(I-)] 
 (Parsons and Flack (2004), Acta Cryst. A60, s61). 
;
_refine_ls_abs_structure_Flack 0.004(6)
_refine_ls_extinction_method none
_refine_ls_goodness_of_fit_ref 1.004
_refine_ls_hydrogen_treatment constr
_refine_ls_matrix_type full
_refine_ls_number_parameters 386
_refine_ls_number_reflns 5990
_refine_ls_number_restraints 3
_refine_ls_restrained_S_all 1.022
_refine_ls_R_factor_all 0.0596
_refine_ls_R_factor_gt 0.0415
_refine_ls_shift/su_max 0.001
_refine_ls_shift/su_mean 0.000
_refine_ls_structure_factor_coef Fsqd
_refine_ls_weighting_details 'w=1/[\s^2^(Fo^2^)+(0.0349P)^2^] where P=(Fo^2^+2Fc^2^)/3'
_refine_ls_weighting_scheme calc
_refine_ls_wR_factor_gt 0.0890
_refine_ls_wR_factor_ref 0.0971
_reflns_Friedel_coverage 0.774
_reflns_friedel_fraction_full 0.999
_reflns_friedel_fraction_max 0.999
_reflns_number_gt 4904
_reflns_number_total 5990
_reflns_threshold_expression 'I > 2\s(I)'
_cod_data_source_file cs5b02619_si_002.cif
_cod_data_source_block mo_dm15406_0m
_cod_depositor_comments 'Adding full bibliography for 4513757.cif.'
_cod_original_cell_volume 3217.3(12)
_cod_database_code 4513757
_shelx_space_group_comment
; 
The symmetry employed for this shelxl refinement is uniquely defined 
by the following loop, which should always be used as a source of 
symmetry information in preference to the above space-group names. 
They are only intended as comments. 
;
_shelx_estimated_absorpt_t_min 0.789
_shelx_estimated_absorpt_t_max 0.867
_shelxl_version_number 2013-4

loop_
_space_group_symop_operation_xyz
'x, y, z'
'-x+1/2, -y, z+1/2'
'-x, y+1/2, -z+1/2'
'x+1/2, -y+1/2, -z'

loop_
_atom_site_label
_atom_site_type_symbol
_atom_site_fract_x
_atom_site_fract_y
_atom_site_fract_z
_atom_site_U_iso_or_equiv
_atom_site_adp_type
_atom_site_occupancy
_atom_site_site_symmetry_order
_atom_site_calc_flag
_atom_site_refinement_flags_posn
_atom_site_refinement_flags_adp
Br1 Br 0.61430(5) 0.23540(3) 0.06238(2) 0.03245(16) Uani 1 1 d . .
N1 N -0.1314(4) 0.0910(2) 0.21297(18) 0.0245(9) Uani 1 1 d . .
O1 O 0.1794(4) 0.1325(2) 0.48429(16) 0.0347(9) Uani 1 1 d D .
H1 H 0.2119 0.1798 0.4932 0.052 Uiso 1 1 calc DR U
O2 O -0.0838(3) 0.1887(2) 0.07332(17) 0.0334(9) Uani 1 1 d . .
O3 O -0.0187(4) 0.0550(2) 0.08684(15) 0.0310(9) Uani 1 1 d . .
C1 C -0.0257(5) 0.1408(3) 0.1827(2) 0.0226(11) Uani 1 1 d . .
H1A H -0.0334 0.2009 0.1967 0.027 Uiso 1 1 calc R U
C2 C 0.1096(5) 0.1042(3) 0.2055(2) 0.0228(10) Uani 1 1 d . .
H2 H 0.1069 0.0426 0.1958 0.027 Uiso 1 1 calc R U
C3 C 0.1264(5) 0.1134(3) 0.2807(2) 0.0223(10) Uani 1 1 d . .
C4 C 0.0893(5) 0.0483(3) 0.3222(2) 0.0226(11) Uani 1 1 d . .
H4 H 0.0522 -0.0010 0.3031 0.027 Uiso 1 1 calc R U
C5 C 0.1044(5) 0.0524(3) 0.3907(2) 0.0216(10) Uani 1 1 d . .
C6 C 0.1580(5) 0.1264(3) 0.4162(2) 0.0253(12) Uani 1 1 d . .
C7 C 0.1970(5) 0.1948(3) 0.3766(2) 0.0274(12) Uani 1 1 d . .
C8 C 0.1776(5) 0.1858(3) 0.3085(2) 0.0270(12) Uani 1 1 d . .
H8 H 0.2004 0.2312 0.2801 0.032 Uiso 1 1 calc R U
C9 C 0.0626(5) -0.0219(3) 0.4355(3) 0.0249(10) Uani 1 1 d . .
C10 C 0.0078(7) -0.0956(3) 0.3946(3) 0.0411(16) Uani 1 1 d . .
H10A H -0.0152 -0.1421 0.4244 0.062 Uiso 1 1 calc R U
H10B H 0.0755 -0.1143 0.3628 0.062 Uiso 1 1 calc R U
H10C H -0.0720 -0.0774 0.3705 0.062 Uiso 1 1 calc R U
C11 C -0.0484(6) 0.0043(3) 0.4831(3) 0.0362(13) Uani 1 1 d . .
H11A H -0.0770 -0.0445 0.5092 0.054 Uiso 1 1 calc R U
H11B H -0.1241 0.0260 0.4576 0.054 Uiso 1 1 calc R U
H11C H -0.0154 0.0481 0.5130 0.054 Uiso 1 1 calc R U
C12 C 0.1831(6) -0.0560(4) 0.4742(3) 0.0414(15) Uani 1 1 d . .
H12A H 0.2155 -0.0128 0.5048 0.062 Uiso 1 1 calc R U
H12B H 0.2541 -0.0709 0.4429 0.062 Uiso 1 1 calc R U
H12C H 0.1564 -0.1059 0.4993 0.062 Uiso 1 1 calc R U
C13 C 0.2614(6) 0.2745(3) 0.4060(2) 0.0336(13) Uani 1 1 d . .
C14 C 0.1729(7) 0.3164(3) 0.4578(3) 0.0497(17) Uani 1 1 d . .
H14A H 0.1613 0.3758 0.4464 0.075 Uiso 1 1 calc R U
H14B H 0.2148 0.3119 0.5016 0.075 Uiso 1 1 calc DR U
H14C H 0.0859 0.2886 0.4586 0.075 Uiso 1 1 calc R U
C15 C 0.3979(5) 0.2513(3) 0.4365(3) 0.0407(13) Uani 1 1 d . .
H15A H 0.4274 0.2964 0.4661 0.061 Uiso 1 1 calc R U
H15B H 0.4634 0.2437 0.4008 0.061 Uiso 1 1 calc R U
H15C H 0.3896 0.1989 0.4617 0.061 Uiso 1 1 calc DR U
C16 C 0.2865(9) 0.3408(4) 0.3528(3) 0.061(2) Uani 1 1 d . .
H16A H 0.2021 0.3557 0.3314 0.091 Uiso 1 1 calc R U
H16B H 0.3483 0.3184 0.3195 0.091 Uiso 1 1 calc R U
H16C H 0.3253 0.3910 0.3734 0.091 Uiso 1 1 calc R U
C17 C 0.2286(5) 0.1393(3) 0.1687(2) 0.0230(11) Uani 1 1 d . .
C18 C 0.3507(5) 0.0992(3) 0.1769(2) 0.0258(12) Uani 1 1 d . .
H18 H 0.3556 0.0511 0.2048 0.031 Uiso 1 1 calc R U
C19 C 0.4656(5) 0.1273(3) 0.1457(2) 0.0281(12) Uani 1 1 d . .
H19 H 0.5481 0.0991 0.1519 0.034 Uiso 1 1 calc R U
C20 C 0.4570(5) 0.1973(3) 0.1055(2) 0.0239(11) Uani 1 1 d . .
C21 C 0.3394(5) 0.2378(3) 0.0958(2) 0.0255(11) Uani 1 1 d . .
H21 H 0.3350 0.2850 0.0670 0.031 Uiso 1 1 calc R U
C22 C 0.2259(5) 0.2099(3) 0.1282(2) 0.0253(12) Uani 1 1 d . .
H22 H 0.1447 0.2397 0.1227 0.030 Uiso 1 1 calc R U
C23 C -0.2087(5) 0.1218(3) 0.2573(2) 0.0222(11) Uani 1 1 d . .
C24 C -0.3090(5) 0.0645(3) 0.2869(2) 0.0245(11) Uani 1 1 d . .
C25 C -0.2924(6) -0.0221(3) 0.2819(3) 0.0327(13) Uani 1 1 d . .
H25 H -0.2172 -0.0442 0.2591 0.039 Uiso 1 1 calc R U
C26 C -0.3841(7) -0.0761(3) 0.3097(2) 0.0382(13) Uani 1 1 d . .
H26 H -0.3701 -0.1350 0.3070 0.046 Uiso 1 1 calc R U
C27 C -0.4957(6) -0.0458(4) 0.3412(3) 0.0360(14) Uani 1 1 d . .
H27 H -0.5596 -0.0834 0.3593 0.043 Uiso 1 1 calc R U
C28 C -0.5135(6) 0.0398(4) 0.3462(3) 0.0368(13) Uani 1 1 d . .
H28 H -0.5899 0.0617 0.3681 0.044 Uiso 1 1 calc R U
C29 C -0.4204(5) 0.0939(3) 0.3195(3) 0.0336(13) Uani 1 1 d . .
H29 H -0.4334 0.1528 0.3236 0.040 Uiso 1 1 calc R U
C30 C -0.2070(5) 0.2107(3) 0.2828(2) 0.0253(12) Uani 1 1 d . .
C31 C -0.2487(6) 0.2768(3) 0.2443(3) 0.0367(14) Uani 1 1 d . .
H31 H -0.2752 0.2673 0.1997 0.044 Uiso 1 1 calc R U
C32 C -0.2521(7) 0.3579(4) 0.2707(3) 0.0449(17) Uani 1 1 d . .
H32 H -0.2793 0.4036 0.2436 0.054 Uiso 1 1 calc R U
C33 C -0.2165(6) 0.3716(3) 0.3354(3) 0.0349(13) Uani 1 1 d . .
H33 H -0.2206 0.4267 0.3536 0.042 Uiso 1 1 calc R U
C34 C -0.1751(6) 0.3062(3) 0.3737(3) 0.0372(14) Uani 1 1 d . .
H34 H -0.1491 0.3159 0.4184 0.045 Uiso 1 1 calc R U
C35 C -0.1706(5) 0.2253(3) 0.3481(2) 0.0329(12) Uani 1 1 d . .
H35 H -0.1424 0.1800 0.3754 0.039 Uiso 1 1 calc R U
C36 C -0.0464(5) 0.1331(3) 0.1082(2) 0.0249(12) Uani 1 1 d . .
C37 C -0.0415(6) 0.0412(4) 0.0170(2) 0.0396(15) Uani 1 1 d . .
H37A H -0.1370 0.0458 0.0076 0.059 Uiso 1 1 calc R U
H37B H -0.0102 -0.0150 0.0048 0.059 Uiso 1 1 calc R U
H37C H 0.0071 0.0835 -0.0088 0.059 Uiso 1 1 calc R U

loop_
_atom_site_aniso_label
_atom_site_aniso_U_11
_atom_site_aniso_U_22
_atom_site_aniso_U_33
_atom_site_aniso_U_23
_atom_site_aniso_U_13
_atom_site_aniso_U_12
Br1 0.0234(2) 0.0431(3) 0.0309(2) -0.0023(2) 0.0035(2) -0.0066(2)
N1 0.022(2) 0.028(2) 0.024(2) -0.0011(17) 0.0037(19) -0.0018(19)
O1 0.048(3) 0.034(2) 0.0212(16) -0.0032(16) -0.0036(17) -0.0095(18)
O2 0.029(2) 0.040(2) 0.031(2) 0.0073(18) -0.0015(16) 0.0060(16)
O3 0.042(2) 0.031(2) 0.0193(17) -0.0050(15) 0.0007(16) -0.0064(18)
C1 0.023(3) 0.022(3) 0.023(2) -0.002(2) 0.006(2) -0.004(2)
C2 0.028(3) 0.018(2) 0.023(2) 0.0017(19) 0.001(2) -0.001(2)
C3 0.022(3) 0.021(2) 0.024(2) 0.000(2) -0.001(2) 0.001(2)
C4 0.024(3) 0.019(2) 0.025(2) -0.005(2) 0.002(2) -0.002(2)
C5 0.023(3) 0.018(2) 0.024(2) 0.0022(19) 0.003(2) 0.001(2)
C6 0.027(3) 0.027(3) 0.021(2) -0.006(2) 0.000(2) 0.005(2)
C7 0.032(3) 0.023(3) 0.027(3) 0.001(2) -0.003(2) 0.002(2)
C8 0.034(3) 0.022(3) 0.024(3) 0.005(2) 0.002(2) 0.000(2)
C9 0.030(3) 0.021(2) 0.024(2) 0.003(2) 0.003(2) 0.0007(19)
C10 0.064(5) 0.024(3) 0.036(3) 0.008(3) 0.004(3) -0.012(3)
C11 0.037(3) 0.032(3) 0.040(3) 0.007(3) 0.010(3) -0.002(3)
C12 0.039(4) 0.043(3) 0.042(3) 0.018(3) 0.009(3) 0.007(3)
C13 0.048(4) 0.026(3) 0.026(3) -0.006(2) -0.001(2) -0.013(3)
C14 0.055(4) 0.034(3) 0.060(4) -0.019(3) 0.001(3) -0.009(3)
C15 0.038(3) 0.044(3) 0.040(3) -0.015(3) 0.005(3) -0.014(3)
C16 0.107(7) 0.030(3) 0.046(4) 0.007(3) -0.008(4) -0.029(4)
C17 0.027(3) 0.022(3) 0.019(2) -0.003(2) -0.004(2) -0.005(2)
C18 0.027(3) 0.024(3) 0.026(3) 0.002(2) -0.001(2) 0.002(2)
C19 0.025(3) 0.034(3) 0.025(3) -0.003(2) -0.003(2) 0.000(2)
C20 0.023(3) 0.028(3) 0.021(2) -0.004(2) 0.000(2) -0.004(2)
C21 0.024(2) 0.025(3) 0.027(2) 0.000(2) 0.001(2) -0.003(2)
C22 0.025(3) 0.025(3) 0.026(3) 0.000(2) -0.001(2) 0.003(2)
C23 0.024(3) 0.025(3) 0.018(2) 0.000(2) -0.002(2) 0.001(2)
C24 0.023(3) 0.031(3) 0.019(2) 0.000(2) -0.001(2) -0.001(2)
C25 0.036(3) 0.030(3) 0.032(3) -0.006(2) 0.010(3) -0.004(2)
C26 0.047(4) 0.031(3) 0.037(3) -0.002(2) 0.010(3) -0.008(3)
C27 0.039(4) 0.043(3) 0.026(3) 0.007(3) 0.005(3) -0.016(3)
C28 0.025(3) 0.047(4) 0.038(3) 0.007(3) 0.011(2) 0.003(3)
C29 0.032(3) 0.032(3) 0.037(3) 0.004(2) 0.007(2) 0.001(2)
C30 0.023(3) 0.029(3) 0.024(3) 0.001(2) 0.003(2) -0.003(2)
C31 0.052(4) 0.028(3) 0.030(3) -0.001(3) -0.006(3) 0.001(3)
C32 0.066(5) 0.029(3) 0.041(3) 0.006(3) -0.006(3) 0.008(3)
C33 0.043(4) 0.022(3) 0.039(3) -0.005(3) 0.003(3) 0.000(3)
C34 0.049(4) 0.037(3) 0.026(3) -0.006(3) -0.004(3) 0.005(3)
C35 0.044(3) 0.032(3) 0.023(2) -0.002(2) -0.004(2) 0.009(3)
C36 0.018(3) 0.029(3) 0.028(3) -0.001(2) 0.004(2) -0.007(2)
C37 0.050(4) 0.048(3) 0.021(3) -0.007(3) -0.003(3) -0.010(3)

loop_
_atom_type_symbol
_atom_type_description
_atom_type_scat_dispersion_real
_atom_type_scat_dispersion_imag
_atom_type_scat_source
C C 0.0033 0.0016 'International Tables Vol C Tables 4.2.6.8 and 6.1.1.4'
H H 0.0000 0.0000 'International Tables Vol C Tables 4.2.6.8 and 6.1.1.4'
N N 0.0061 0.0033 'International Tables Vol C Tables 4.2.6.8 and 6.1.1.4'
O O 0.0106 0.0060 'International Tables Vol C Tables 4.2.6.8 and 6.1.1.4'
Br Br -0.2901 2.4595 'International Tables Vol C Tables 4.2.6.8 and 6.1.1.4'

loop_
_geom_angle_atom_site_label_1
_geom_angle_atom_site_label_2
_geom_angle_atom_site_label_3
_geom_angle
C23 N1 C1 121.6(4)
C6 O1 H1 109.5
C36 O3 C37 114.8(4)
N1 C1 C36 105.6(4)
N1 C1 C2 108.0(4)
C36 C1 C2 112.5(4)
N1 C1 H1A 110.2
C36 C1 H1A 110.2
C2 C1 H1A 110.2
C17 C2 C3 111.2(4)
C17 C2 C1 114.1(4)
C3 C2 C1 110.7(4)
C17 C2 H2 106.8
C3 C2 H2 106.8
C1 C2 H2 106.8
C8 C3 C4 118.8(4)
C8 C3 C2 121.5(4)
C4 C3 C2 119.7(4)
C3 C4 C5 122.3(4)
C3 C4 H4 118.8
C5 C4 H4 118.8
C4 C5 C6 116.6(4)
C4 C5 C9 120.9(4)
C6 C5 C9 122.5(4)
O1 C6 C5 118.8(4)
O1 C6 C7 117.5(4)
C5 C6 C7 123.6(4)
C8 C7 C6 116.1(4)
C8 C7 C13 121.5(4)
C6 C7 C13 122.4(4)
C3 C8 C7 122.5(5)
C3 C8 H8 118.7
C7 C8 H8 118.7
C11 C9 C10 106.4(4)
C11 C9 C12 110.7(4)
C10 C9 C12 106.5(4)
C11 C9 C5 110.8(4)
C10 C9 C5 111.7(4)
C12 C9 C5 110.6(4)
C9 C10 H10A 109.5
C9 C10 H10B 109.5
H10A C10 H10B 109.5
C9 C10 H10C 109.5
H10A C10 H10C 109.5
H10B C10 H10C 109.5
C9 C11 H11A 109.5
C9 C11 H11B 109.5
H11A C11 H11B 109.5
C9 C11 H11C 109.5
H11A C11 H11C 109.5
H11B C11 H11C 109.5
C9 C12 H12A 109.5
C9 C12 H12B 109.5
H12A C12 H12B 109.5
C9 C12 H12C 109.5
H12A C12 H12C 109.5
H12B C12 H12C 109.5
C14 C13 C16 105.8(5)
C14 C13 C7 112.3(4)
C16 C13 C7 111.7(4)
C14 C13 C15 110.5(4)
C16 C13 C15 107.3(5)
C7 C13 C15 109.1(4)
C13 C14 H14A 109.5
C13 C14 H14B 109.5
H14A C14 H14B 109.5
C13 C14 H14C 109.5
H14A C14 H14C 109.5
H14B C14 H14C 109.5
C13 C15 H15A 109.5
C13 C15 H15B 109.5
H15A C15 H15B 109.5
C13 C15 H15C 109.5
H15A C15 H15C 109.5
H15B C15 H15C 109.5
C13 C16 H16A 109.5
C13 C16 H16B 109.5
H16A C16 H16B 109.5
C13 C16 H16C 109.5
H16A C16 H16C 109.5
H16B C16 H16C 109.5
C22 C17 C18 117.3(5)
C22 C17 C2 124.8(5)
C18 C17 C2 117.9(4)
C19 C18 C17 122.0(5)
C19 C18 H18 119.0
C17 C18 H18 119.0
C20 C19 C18 118.3(5)
C20 C19 H19 120.8
C18 C19 H19 120.8
C21 C20 C19 121.5(5)
C21 C20 Br1 120.2(4)
C19 C20 Br1 118.3(4)
C20 C21 C22 119.5(5)
C20 C21 H21 120.2
C22 C21 H21 120.2
C21 C22 C17 121.4(5)
C21 C22 H22 119.3
C17 C22 H22 119.3
N1 C23 C24 117.1(4)
N1 C23 C30 126.2(4)
C24 C23 C30 116.7(4)
C29 C24 C25 117.8(5)
C29 C24 C23 122.2(5)
C25 C24 C23 119.9(5)
C26 C25 C24 120.5(5)
C26 C25 H25 119.7
C24 C25 H25 119.7
C27 C26 C25 120.9(5)
C27 C26 H26 119.5
C25 C26 H26 119.5
C26 C27 C28 119.1(5)
C26 C27 H27 120.5
C28 C27 H27 120.5
C27 C28 C29 120.0(5)
C27 C28 H28 120.0
C29 C28 H28 120.0
C24 C29 C28 121.6(5)
C24 C29 H29 119.2
C28 C29 H29 119.2
C31 C30 C35 119.2(5)
C31 C30 C23 121.7(4)
C35 C30 C23 119.0(4)
C30 C31 C32 120.2(5)
C30 C31 H31 119.9
C32 C31 H31 119.9
C33 C32 C31 120.2(5)
C33 C32 H32 119.9
C31 C32 H32 119.9
C34 C33 C32 119.7(5)
C34 C33 H33 120.1
C32 C33 H33 120.1
C33 C34 C35 120.7(5)
C33 C34 H34 119.6
C35 C34 H34 119.6
C30 C35 C34 120.0(5)
C30 C35 H35 120.0
C34 C35 H35 120.0
O2 C36 O3 124.3(5)
O2 C36 C1 124.4(5)
O3 C36 C1 111.2(4)
O3 C37 H37A 109.5
O3 C37 H37B 109.5
H37A C37 H37B 109.5
O3 C37 H37C 109.5
H37A C37 H37C 109.5
H37B C37 H37C 109.5

loop_
_geom_bond_atom_site_label_1
_geom_bond_atom_site_label_2
_geom_bond_distance
Br1 C20 1.901(5)
N1 C23 1.281(6)
N1 C1 1.459(6)
O1 C6 1.390(6)
O1 H1 0.8400
O2 C36 1.191(6)
O3 C36 1.345(6)
O3 C37 1.441(6)
C1 C36 1.519(7)
C1 C2 1.547(7)
C1 H1A 1.0000
C2 C17 1.513(7)
C2 C3 1.531(6)
C2 H2 1.0000
C3 C8 1.380(6)
C3 C4 1.382(6)
C4 C5 1.389(6)
C4 H4 0.9500
C5 C6 1.394(7)
C5 C9 1.546(6)
C6 C7 1.405(7)
C7 C8 1.392(7)
C7 C13 1.542(7)
C8 H8 0.9500
C9 C11 1.528(7)
C9 C10 1.534(7)
C9 C12 1.537(7)
C10 H10A 0.9800
C10 H10B 0.9800
C10 H10C 0.9800
C11 H11A 0.9800
C11 H11B 0.9800
C11 H11C 0.9800
C12 H12A 0.9800
C12 H12B 0.9800
C12 H12C 0.9800
C13 C14 1.523(8)
C13 C16 1.525(8)
C13 C15 1.546(7)
C14 H14A 0.9800
C14 H14B 0.9800
C14 H14C 0.9800
C15 H15A 0.9800
C15 H15B 0.9800
C15 H15C 0.9800
C16 H16A 0.9800
C16 H16B 0.9800
C16 H16C 0.9800
C17 C22 1.388(7)
C17 C18 1.392(7)
C18 C19 1.388(7)
C18 H18 0.9500
C19 C20 1.379(7)
C19 H19 0.9500
C20 C21 1.360(7)
C21 C22 1.386(7)
C21 H21 0.9500
C22 H22 0.9500
C23 C24 1.483(7)
C23 C30 1.505(7)
C24 C29 1.378(7)
C24 C25 1.394(7)
C25 C26 1.378(7)
C25 H25 0.9500
C26 C27 1.375(8)
C26 H26 0.9500
C27 C28 1.379(8)
C27 H27 0.9500
C28 C29 1.380(7)
C28 H28 0.9500
C29 H29 0.9500
C30 C31 1.372(7)
C30 C35 1.384(7)
C31 C32 1.396(8)
C31 H31 0.9500
C32 C33 1.370(8)
C32 H32 0.9500
C33 C34 1.360(7)
C33 H33 0.9500
C34 C35 1.388(7)
C34 H34 0.9500
C35 H35 0.9500
C37 H37A 0.9800
C37 H37B 0.9800
C37 H37C 0.9800

loop_
_geom_torsion_atom_site_label_1
_geom_torsion_atom_site_label_2
_geom_torsion_atom_site_label_3
_geom_torsion_atom_site_label_4
_geom_torsion
C23 N1 C1 C36 -127.2(5)
C23 N1 C1 C2 112.3(5)
N1 C1 C2 C17 169.7(4)
C36 C1 C2 C17 53.6(5)
N1 C1 C2 C3 -64.0(5)
C36 C1 C2 C3 179.9(4)
C17 C2 C3 C8 41.7(6)
C1 C2 C3 C8 -86.2(6)
C17 C2 C3 C4 -138.5(5)
C1 C2 C3 C4 93.6(5)
C8 C3 C4 C5 -1.4(8)
C2 C3 C4 C5 178.8(5)
C3 C4 C5 C6 0.7(8)
C3 C4 C5 C9 -179.6(4)
C4 C5 C6 O1 -177.8(5)
C9 C5 C6 O1 2.5(7)
C4 C5 C6 C7 -0.5(8)
C9 C5 C6 C7 179.9(5)
O1 C6 C7 C8 178.3(5)
C5 C6 C7 C8 0.9(8)
O1 C6 C7 C13 0.0(7)
C5 C6 C7 C13 -177.4(5)
C4 C3 C8 C7 1.9(8)
C2 C3 C8 C7 -178.3(5)
C6 C7 C8 C3 -1.7(8)
C13 C7 C8 C3 176.7(5)
C4 C5 C9 C11 -117.7(5)
C6 C5 C9 C11 61.9(6)
C4 C5 C9 C10 0.7(7)
C6 C5 C9 C10 -179.6(5)
C4 C5 C9 C12 119.2(5)
C6 C5 C9 C12 -61.2(6)
C8 C7 C13 C14 123.8(6)
C6 C7 C13 C14 -57.9(7)
C8 C7 C13 C16 5.1(8)
C6 C7 C13 C16 -176.7(6)
C8 C7 C13 C15 -113.3(5)
C6 C7 C13 C15 64.9(6)
C3 C2 C17 C22 -113.0(5)
C1 C2 C17 C22 13.1(6)
C3 C2 C17 C18 65.7(5)
C1 C2 C17 C18 -168.2(4)
C22 C17 C18 C19 -0.7(7)
C2 C17 C18 C19 -179.4(4)
C17 C18 C19 C20 0.0(7)
C18 C19 C20 C21 -0.5(7)
C18 C19 C20 Br1 -179.7(3)
C19 C20 C21 C22 1.7(7)
Br1 C20 C21 C22 -179.2(3)
C20 C21 C22 C17 -2.4(7)
C18 C17 C22 C21 1.8(7)
C2 C17 C22 C21 -179.5(4)
C1 N1 C23 C24 -177.5(4)
C1 N1 C23 C30 2.1(7)
N1 C23 C24 C29 -160.7(5)
C30 C23 C24 C29 19.7(7)
N1 C23 C24 C25 19.1(7)
C30 C23 C24 C25 -160.5(5)
C29 C24 C25 C26 -0.9(8)
C23 C24 C25 C26 179.3(5)
C24 C25 C26 C27 1.8(8)
C25 C26 C27 C28 -1.5(9)
C26 C27 C28 C29 0.3(9)
C25 C24 C29 C28 -0.3(8)
C23 C24 C29 C28 179.4(5)
C27 C28 C29 C24 0.6(8)
N1 C23 C30 C31 70.8(7)
C24 C23 C30 C31 -109.6(6)
N1 C23 C30 C35 -113.4(6)
C24 C23 C30 C35 66.3(6)
C35 C30 C31 C32 0.9(8)
C23 C30 C31 C32 176.8(5)
C30 C31 C32 C33 -1.3(9)
C31 C32 C33 C34 1.3(10)
C32 C33 C34 C35 -1.0(9)
C31 C30 C35 C34 -0.6(8)
C23 C30 C35 C34 -176.6(5)
C33 C34 C35 C30 0.6(9)
C37 O3 C36 O2 -1.8(7)
C37 O3 C36 C1 177.4(4)
N1 C1 C36 O2 109.8(5)
C2 C1 C36 O2 -132.6(5)
N1 C1 C36 O3 -69.3(5)
C2 C1 C36 O3 48.2(5)
